data_4332840
loop_
_publ_author_name
'Wen, He-Rui'
'Wang, Cai-Feng'
'Song, You'
'Gao, Song'
'Zuo, Jing-Lin'
'You, Xiao-Zeng'

_publ_section_title
;
 Synthesis, Crystal Structures, and Magnetic Properties of Cyano-Bridged
 Heterobimetallic Chains Based on [(Tp)Fe(CN)3]-
;
_journal_issue 22
_journal_name_full 'Inorganic Chemistry'
_journal_page_first 8942
_journal_page_last 8949
_journal_paper_doi 10.1021/ic060928d
_journal_volume 45
_journal_year 2006
_chemical_formula_sum 'C28 H36 B2 Co Fe2 N18 O4'
_chemical_formula_weight 881.00
_chemical_name_systematic
; 
 ? 
;
_space_group_IT_number 15
_symmetry_cell_setting monoclinic
_symmetry_space_group_name_Hall '-C 2yc'
_symmetry_space_group_name_H-M 'C 1 2/c 1'
_atom_sites_solution_hydrogens geom
_atom_sites_solution_primary direct
_atom_sites_solution_secondary difmap
_audit_creation_method SHELXL-97
_cell_angle_alpha 90.00
_cell_angle_beta 102.525(2)
_cell_angle_gamma 90.00
_cell_formula_units_Z 4
_cell_length_a 27.6489(9)
_cell_length_b 11.5053(4)
_cell_length_c 13.1287(5)
_cell_measurement_reflns_used 1048
_cell_measurement_temperature 293(2)
_cell_measurement_theta_max 26.29
_cell_measurement_theta_min 1.15
_cell_volume 4077.0(3)
_computing_cell_refinement SMART
_computing_data_collection 'SMART (Bruker, 2000)'
_computing_data_reduction 'SAINT (Bruker, 2000)'
_computing_molecular_graphics SHELXTL
_computing_publication_material SHELXTL
_computing_structure_refinement SHELXTL
_computing_structure_solution 'SHELXTL (Bruker, 2000)'
_diffrn_ambient_temperature 293(2)
_diffrn_measured_fraction_theta_full 0.984
_diffrn_measured_fraction_theta_max 0.984
_diffrn_radiation_monochromator graphite
_diffrn_radiation_source 'fine-focus sealed tube'
_diffrn_radiation_type MoK\a
_diffrn_radiation_wavelength 0.71073
_diffrn_reflns_av_R_equivalents 0.0264
_diffrn_reflns_av_sigmaI/netI 0.0307
_diffrn_reflns_limit_h_max 38
_diffrn_reflns_limit_h_min -37
_diffrn_reflns_limit_k_max 16
_diffrn_reflns_limit_k_min -16
_diffrn_reflns_limit_l_max 18
_diffrn_reflns_limit_l_min -18
_diffrn_reflns_number 22896
_diffrn_reflns_theta_full 30.53
_diffrn_reflns_theta_max 30.53
_diffrn_reflns_theta_min 1.51
_exptl_absorpt_coefficient_mu 1.161
_exptl_absorpt_correction_T_max 0.59
_exptl_absorpt_correction_T_min 0.58
_exptl_absorpt_correction_type multi-scan
_exptl_absorpt_process_details 'SADABS(Bruker, 2000)'
_exptl_crystal_colour brown
_exptl_crystal_density_diffrn 1.435
_exptl_crystal_density_method 'not measured'
_exptl_crystal_F_000 1804
_exptl_crystal_size_max 0.32
_exptl_crystal_size_mid 0.20
_exptl_crystal_size_min 0.20
_refine_diff_density_max 0.538
_refine_diff_density_min -0.333
_refine_diff_density_rms 0.054
_refine_ls_extinction_method none
_refine_ls_goodness_of_fit_ref 1.083
_refine_ls_hydrogen_treatment mixed
_refine_ls_matrix_type full
_refine_ls_number_parameters 264
_refine_ls_number_reflns 6152
_refine_ls_number_restraints 0
_refine_ls_restrained_S_all 1.083
_refine_ls_R_factor_all 0.0485
_refine_ls_R_factor_gt 0.0310
_refine_ls_shift/su_max 0.002
_refine_ls_shift/su_mean 0.000
_refine_ls_structure_factor_coef Fsqd
_refine_ls_weighting_details 'calc w=1/[\s^2^(Fo^2^)+(0.0483P)^2^+0.0000P] where P=(Fo^2^+2Fc^2^)/3'
_refine_ls_weighting_scheme calc
_refine_ls_wR_factor_gt 0.0844
_refine_ls_wR_factor_ref 0.0890
_reflns_number_gt 4428
_reflns_number_total 6152
_reflns_threshold_expression >2sigma(I)
_cod_data_source_file ic060928dsup2.cif
_cod_data_source_block 41119am
_cod_depositor_comments
;
The following automatic conversions were performed:

'_symmetry_cell_setting' value 'Monoclinic' changed to 'monoclinic'
according to /home/saulius/struct/CIF-dictionaries/cif_core.dic
dictionary named 'cif_core.dic' version 2.4.2 from 2011-04-26.

Automatic conversion script
Id: cif_fix_values 1891 2012-01-12 08:04:46Z andrius 
;
_cod_original_cell_volume 4077.0(2)
_cod_original_sg_symbol_H-M C2/c
_cod_database_code 4332840

loop_
_symmetry_equiv_pos_as_xyz
'x, y, z'
'-x, y, -z+1/2'
'x+1/2, y+1/2, z'
'-x+1/2, y+1/2, -z+1/2'
'-x, -y, -z'
'x, -y, z-1/2'
'-x+1/2, -y+1/2, -z'
'x+1/2, -y+1/2, z-1/2'

loop_
_atom_site_label
_atom_site_type_symbol
_atom_site_fract_x
_atom_site_fract_y
_atom_site_fract_z
_atom_site_U_iso_or_equiv
_atom_site_adp_type
_atom_site_occupancy
_atom_site_symmetry_multiplicity
_atom_site_calc_flag
_atom_site_refinement_flags
Fe1 Fe 0.373932(7) 0.336654(18) 0.198508(15) 0.02785(7) Uani 1 1 d .
Co2 Co 0.5000 0.5000 0.5000 0.02876(8) Uani 1 2 d S
B1 B 0.32288(8) 0.09852(18) 0.19964(18) 0.0498(5) Uani 1 1 d .
O1 O 0.50986(5) 0.65456(12) 0.42526(12) 0.0555(4) Uani 1 1 d .
O2 O 0.59689(7) 0.73827(18) 0.39465(18) 0.0909(6) Uani 1 1 d .
N1 N 0.33930(5) 0.24892(12) 0.07509(10) 0.0394(3) Uani 1 1 d .
N2 N 0.31753(6) 0.14525(13) 0.08849(13) 0.0483(4) Uani 1 1 d .
N3 N 0.40593(5) 0.19084(11) 0.25702(10) 0.0355(3) Uani 1 1 d .
N4 N 0.37878(5) 0.09137(12) 0.24893(12) 0.0454(3) Uani 1 1 d .
N5 N 0.31946(4) 0.29878(12) 0.26920(10) 0.0354(3) Uani 1 1 d .
N6 N 0.30090(5) 0.18896(13) 0.26164(11) 0.0431(3) Uani 1 1 d .
N7 N 0.43569(5) 0.46215(13) 0.38752(11) 0.0419(3) Uani 1 1 d .
N8 N 0.32595(6) 0.56451(16) 0.10783(15) 0.0644(5) Uani 1 1 d .
N9 N 0.54444(5) 0.41095(12) 0.41242(10) 0.0404(3) Uani 1 1 d .
C1 C 0.32990(7) 0.26965(19) -0.02718(14) 0.0562(5) Uani 1 1 d .
H1 H 0.3407 0.3344 -0.0585 0.067 Uiso 1 1 calc R
C2 C 0.30160(9) 0.1798(2) -0.07971(18) 0.0732(7) Uani 1 1 d .
H2 H 0.2897 0.1732 -0.1514 0.088 Uiso 1 1 calc R
C3 C 0.29478(8) 0.1036(2) -0.00557(18) 0.0658(6) Uani 1 1 d .
H3 H 0.2773 0.0341 -0.0176 0.079 Uiso 1 1 calc R
C4 C 0.45137(7) 0.16487(16) 0.31029(15) 0.0485(4) Uani 1 1 d .
H4 H 0.4774 0.2174 0.3273 0.058 Uiso 1 1 calc R
C5 C 0.45403(8) 0.04815(19) 0.33667(19) 0.0695(6) Uani 1 1 d .
H5 H 0.4814 0.0077 0.3735 0.083 Uiso 1 1 calc R
C6 C 0.40769(9) 0.00547(17) 0.29670(19) 0.0678(6) Uani 1 1 d .
H6 H 0.3978 -0.0712 0.3019 0.081 Uiso 1 1 calc R
C7 C 0.29627(6) 0.35770(17) 0.33150(13) 0.0444(4) Uani 1 1 d .
H7 H 0.3023 0.4351 0.3507 0.053 Uiso 1 1 calc R
C8 C 0.26194(7) 0.2870(2) 0.36364(15) 0.0578(5) Uani 1 1 d .
H8 H 0.2407 0.3070 0.4069 0.069 Uiso 1 1 calc R
C9 C 0.26589(7) 0.1816(2) 0.31831(16) 0.0571(5) Uani 1 1 d .
H9 H 0.2474 0.1157 0.3254 0.069 Uiso 1 1 calc R
C10 C 0.42621(5) 0.37981(13) 0.13040(12) 0.0326(3) Uani 1 1 d .
C11 C 0.41028(5) 0.41959(13) 0.31693(12) 0.0339(3) Uani 1 1 d .
C12 C 0.34324(6) 0.47940(15) 0.14303(14) 0.0399(4) Uani 1 1 d .
C13 C 0.47307(11) 0.7302(3) 0.3779(3) 0.1250(13) Uani 1 1 d .
H13A H 0.4710 0.7304 0.3040 0.188 Uiso 1 1 calc R
H13B H 0.4807 0.8072 0.4050 0.188 Uiso 1 1 calc R
H13C H 0.4419 0.7058 0.3919 0.188 Uiso 1 1 calc R
C14 C 0.61745(11) 0.8290(2) 0.4599(2) 0.0920(8) Uani 1 1 d .
H14A H 0.6232 0.8039 0.5312 0.138 Uiso 1 1 calc R
H14B H 0.5951 0.8938 0.4498 0.138 Uiso 1 1 calc R
H14C H 0.6483 0.8519 0.4436 0.138 Uiso 1 1 calc R
H100 H 0.3042(7) 0.0165(17) 0.1959(15) 0.063(6) Uiso 1 1 d .
H101 H 0.5349(8) 0.6702(17) 0.4241(17) 0.054(7) Uiso 1 1 d .
H102 H 0.6209(16) 0.689(3) 0.397(3) 0.171(18) Uiso 1 1 d .

loop_
_atom_site_aniso_label
_atom_site_aniso_U_11
_atom_site_aniso_U_22
_atom_site_aniso_U_33
_atom_site_aniso_U_23
_atom_site_aniso_U_13
_atom_site_aniso_U_12
Fe1 0.02343(11) 0.03300(12) 0.02752(11) 0.00031(8) 0.00641(8) -0.00401(8)
Co2 0.02382(14) 0.03335(16) 0.03019(15) -0.00716(11) 0.00821(11) -0.00257(11)
B1 0.0453(11) 0.0399(11) 0.0619(13) -0.0014(10) 0.0063(10) -0.0172(9)
O1 0.0420(8) 0.0476(8) 0.0794(10) 0.0178(7) 0.0189(7) -0.0008(6)
O2 0.0606(10) 0.0778(12) 0.1380(17) -0.0094(12) 0.0299(11) -0.0060(9)
N1 0.0363(7) 0.0472(8) 0.0327(7) -0.0042(6) 0.0032(5) -0.0016(6)
N2 0.0426(8) 0.0472(9) 0.0506(9) -0.0141(7) 0.0004(7) -0.0112(7)
N3 0.0319(7) 0.0353(7) 0.0395(7) 0.0022(6) 0.0079(5) -0.0029(5)
N4 0.0452(8) 0.0341(7) 0.0560(9) 0.0033(7) 0.0088(7) -0.0044(6)
N5 0.0276(6) 0.0432(7) 0.0362(7) 0.0013(6) 0.0088(5) -0.0073(5)
N6 0.0316(7) 0.0489(8) 0.0494(8) 0.0056(7) 0.0098(6) -0.0120(6)
N7 0.0312(7) 0.0503(8) 0.0437(8) -0.0104(7) 0.0069(6) -0.0039(6)
N8 0.0584(10) 0.0601(11) 0.0824(13) 0.0217(10) 0.0324(9) 0.0212(9)
N9 0.0332(7) 0.0490(8) 0.0413(7) -0.0121(6) 0.0130(6) -0.0018(6)
C1 0.0581(12) 0.0717(14) 0.0357(10) -0.0014(9) 0.0033(8) 0.0106(10)
C2 0.0743(15) 0.0854(17) 0.0463(12) -0.0239(12) -0.0168(10) 0.0131(12)
C3 0.0611(13) 0.0636(14) 0.0621(13) -0.0260(12) -0.0097(10) -0.0046(11)
C4 0.0354(9) 0.0480(10) 0.0597(12) 0.0049(9) 0.0053(8) 0.0044(7)
C5 0.0540(12) 0.0558(13) 0.0930(17) 0.0196(12) 0.0031(11) 0.0117(10)
C6 0.0707(14) 0.0373(11) 0.0915(17) 0.0149(10) 0.0091(13) 0.0035(9)
C7 0.0376(9) 0.0591(11) 0.0391(9) 0.0026(8) 0.0140(7) 0.0036(8)
C8 0.0413(10) 0.0880(16) 0.0503(11) 0.0169(11) 0.0236(8) 0.0036(10)
C9 0.0341(9) 0.0779(14) 0.0604(12) 0.0252(11) 0.0125(8) -0.0122(9)
C10 0.0286(7) 0.0365(8) 0.0328(8) 0.0045(6) 0.0069(6) 0.0006(6)
C11 0.0276(7) 0.0372(8) 0.0384(8) -0.0018(7) 0.0102(6) -0.0042(6)
C12 0.0301(8) 0.0460(10) 0.0463(9) 0.0061(8) 0.0140(7) 0.0020(7)
C13 0.087(2) 0.102(2) 0.184(3) 0.087(2) 0.025(2) 0.0243(18)
C14 0.0794(19) 0.099(2) 0.091(2) -0.0071(16) 0.0054(15) -0.0036(15)

loop_
_atom_type_symbol
_atom_type_description
_atom_type_scat_dispersion_real
_atom_type_scat_dispersion_imag
_atom_type_scat_source
C C 0.0033 0.0016 'International Tables Vol C Tables 4.2.6.8 and 6.1.1.4'
H H 0.0000 0.0000 'International Tables Vol C Tables 4.2.6.8 and 6.1.1.4'
N N 0.0061 0.0033 'International Tables Vol C Tables 4.2.6.8 and 6.1.1.4'
B B 0.0013 0.0007 'International Tables Vol C Tables 4.2.6.8 and 6.1.1.4'
O O 0.0106 0.0060 'International Tables Vol C Tables 4.2.6.8 and 6.1.1.4'
Fe Fe 0.3463 0.8444 'International Tables Vol C Tables 4.2.6.8 and 6.1.1.4'
Co Co 0.3494 0.9721 'International Tables Vol C Tables 4.2.6.8 and 6.1.1.4'

loop_
_geom_angle_atom_site_label_1
_geom_angle_atom_site_label_2
_geom_angle_atom_site_label_3
_geom_angle
_geom_angle_site_symmetry_1
_geom_angle_site_symmetry_3
C11 Fe1 C12 89.58(7) . .
C11 Fe1 C10 86.20(6) . .
C12 Fe1 C10 85.27(6) . .
C11 Fe1 N1 177.44(6) . .
C12 Fe1 N1 91.73(7) . .
C10 Fe1 N1 91.72(6) . .
C11 Fe1 N3 89.74(6) . .
C12 Fe1 N3 179.32(7) . .
C10 Fe1 N3 94.69(6) . .
N1 Fe1 N3 88.94(6) . .
C11 Fe1 N5 92.74(6) . .
C12 Fe1 N5 92.72(6) . .
C10 Fe1 N5 177.74(6) . .
N1 Fe1 N5 89.39(5) . .
N3 Fe1 N5 87.30(6) . .
O1 Co2 O1 180.00(4) 5_666 .
O1 Co2 N7 88.66(6) 5_666 .
O1 Co2 N7 91.34(6) . .
O1 Co2 N7 91.34(6) 5_666 5_666
O1 Co2 N7 88.66(6) . 5_666
N7 Co2 N7 180.0 . 5_666
O1 Co2 N9 90.38(6) 5_666 5_666
O1 Co2 N9 89.62(6) . 5_666
N7 Co2 N9 88.83(5) . 5_666
N7 Co2 N9 91.17(5) 5_666 5_666
O1 Co2 N9 89.62(6) 5_666 .
O1 Co2 N9 90.38(6) . .
N7 Co2 N9 91.17(5) . .
N7 Co2 N9 88.83(5) 5_666 .
N9 Co2 N9 180.00(6) 5_666 .
N6 B1 N2 107.54(16) . .
N6 B1 N4 106.92(15) . .
N2 B1 N4 107.40(16) . .
N6 B1 H100 112.4(11) . .
N2 B1 H100 108.6(10) . .
N4 B1 H100 113.7(11) . .
C13 O1 Co2 126.38(16) . .
C13 O1 H101 116.8(17) . .
Co2 O1 H101 116.8(17) . .
C14 O2 H102 105(3) . .
C1 N1 N2 106.93(15) . .
C1 N1 Fe1 133.65(14) . .
N2 N1 Fe1 119.39(11) . .
C3 N2 N1 108.91(17) . .
C3 N2 B1 132.70(17) . .
N1 N2 B1 118.39(13) . .
C4 N3 N4 107.09(13) . .
C4 N3 Fe1 133.41(12) . .
N4 N3 Fe1 119.45(10) . .
C6 N4 N3 108.73(15) . .
C6 N4 B1 132.70(16) . .
N3 N4 B1 118.27(13) . .
C7 N5 N6 107.11(13) . .
C7 N5 Fe1 133.87(12) . .
N6 N5 Fe1 118.91(10) . .
C9 N6 N5 108.86(15) . .
C9 N6 B1 132.04(16) . .
N5 N6 B1 119.02(13) . .
C11 N7 Co2 159.62(13) . .
C10 N9 Co2 167.74(13) 2_655 .
N1 C1 C2 109.5(2) . .
N1 C1 H1 125.3 . .
C2 C1 H1 125.3 . .
C3 C2 C1 106.06(18) . .
C3 C2 H2 127.0 . .
C1 C2 H2 127.0 . .
N2 C3 C2 108.62(19) . .
N2 C3 H3 125.7 . .
C2 C3 H3 125.7 . .
N3 C4 C5 109.97(17) . .
N3 C4 H4 125.0 . .
C5 C4 H4 125.0 . .
C6 C5 C4 104.95(18) . .
C6 C5 H5 127.5 . .
C4 C5 H5 127.5 . .
N4 C6 C5 109.25(18) . .
N4 C6 H6 125.4 . .
C5 C6 H6 125.4 . .
N5 C7 C8 110.00(18) . .
N5 C7 H7 125.0 . .
C8 C7 H7 125.0 . .
C9 C8 C7 105.31(17) . .
C9 C8 H8 127.3 . .
C7 C8 H8 127.3 . .
N6 C9 C8 108.71(17) . .
N6 C9 H9 125.6 . .
C8 C9 H9 125.6 . .
N9 C10 Fe1 175.93(14) 2_655 .
N7 C11 Fe1 173.47(14) . .
N8 C12 Fe1 177.82(15) . .
O1 C13 H13A 109.5 . .
O1 C13 H13B 109.5 . .
H13A C13 H13B 109.5 . .
O1 C13 H13C 109.5 . .
H13A C13 H13C 109.5 . .
H13B C13 H13C 109.5 . .
O2 C14 H14A 109.5 . .
O2 C14 H14B 109.5 . .
H14A C14 H14B 109.5 . .
O2 C14 H14C 109.5 . .
H14A C14 H14C 109.5 . .
H14B C14 H14C 109.5 . .

loop_
_geom_bond_atom_site_label_1
_geom_bond_atom_site_label_2
_geom_bond_distance
_geom_bond_site_symmetry_2
Fe1 C11 1.9131(16) .
Fe1 C12 1.9182(17) .
Fe1 C10 1.9225(15) .
Fe1 N1 1.9718(13) .
Fe1 N3 1.9729(13) .
Fe1 N5 1.9814(12) .
Co2 O1 2.0774(13) 5_666
Co2 O1 2.0774(13) .
Co2 N7 2.0959(13) .
Co2 N7 2.0959(13) 5_666
Co2 N9 2.1200(13) 5_666
Co2 N9 2.1200(13) .
B1 N6 1.526(3) .
B1 N2 1.532(3) .
B1 N4 1.543(3) .
B1 H100 1.072(19) .
O1 C13 1.380(3) .
O1 H101 0.72(2) .
O2 C14 1.391(3) .
O2 H102 0.87(4) .
N1 C1 1.333(2) .
N1 N2 1.3644(19) .
N2 C3 1.346(2) .
N3 C4 1.333(2) .
N3 N4 1.3603(18) .
N4 C6 1.339(2) .
N5 C7 1.329(2) .
N5 N6 1.3592(18) .
N6 C9 1.345(2) .
N7 C11 1.1445(19) .
N8 C12 1.143(2) .
N9 C10 1.1405(19) 2_655
C1 C2 1.387(3) .
C1 H1 0.9300 .
C2 C3 1.353(3) .
C2 H2 0.9300 .
C3 H3 0.9300 .
C4 C5 1.385(3) .
C4 H4 0.9300 .
C5 C6 1.366(3) .
C5 H5 0.9300 .
C6 H6 0.9300 .
C7 C8 1.384(3) .
C7 H7 0.9300 .
C8 C9 1.365(3) .
C8 H8 0.9300 .
C9 H9 0.9300 .
C10 N9 1.1405(19) 2_655
C13 H13A 0.9600 .
C13 H13B 0.9600 .
C13 H13C 0.9600 .
C14 H14A 0.9600 .
C14 H14B 0.9600 .
C14 H14C 0.9600 .
